data_2207914
loop_
_publ_author_name
'Jing, Zuo-Liang'
'Guo, Min-Jie'
'Chen, Xin'
'Yu Ming'

_publ_section_title 4-[(4-Methoxybenzylidene)amino]-1,5-dimethyl-2-phenyl-1<i>H</i>-pyrazol-3(2<i>H</i>)-one
_journal_coeditor_code TK6294
_journal_issue 1
_journal_name_full 'Acta Crystallographica Section E'
_journal_page_first o313
_journal_page_last o315
_journal_paper_doi 10.1107/S1600536805041863
_journal_volume 62
_journal_year 2006
_chemical_formula_iupac 'C19 H19 N3 O2'
_chemical_formula_moiety 'C19 H19 N3 O2'
_chemical_formula_sum 'C19 H19 N3 O2'
_chemical_formula_weight 321.37
_chemical_name_systematic
;
4-[(4-Methoxybenzylidene)amino]-1,5-dimethyl-2-phenyl-1H-pyrazol-3(2H)-one
;
_space_group_IT_number 14
_symmetry_cell_setting monoclinic
_symmetry_space_group_name_Hall '-P 2ybc'
_symmetry_space_group_name_H-M 'P 1 21/c 1'
_atom_sites_solution_hydrogens geom
_atom_sites_solution_primary direct
_atom_sites_solution_secondary difmap
_audit_creation_method SHELXL-97
_cell_angle_alpha 90
_cell_angle_beta 96.700(2)
_cell_angle_gamma 90
_cell_formula_units_Z 4
_cell_length_a 7.1407(10)
_cell_length_b 24.864(3)
_cell_length_c 9.4733(13)
_cell_measurement_reflns_used 2518
_cell_measurement_temperature 294(2)
_cell_measurement_theta_max 23.6
_cell_measurement_theta_min 2.3
_cell_volume 1670.5(4)
_computing_cell_refinement SMART
_computing_data_collection 'SMART (Bruker, 1999)'
_computing_data_reduction 'SAINT (Bruker, 1999)'
_computing_molecular_graphics 'SHELXTL (Bruker, 1997)'
_computing_publication_material SHELXTL
_computing_structure_refinement 'SHELXL97 (Sheldrick, 1997)'
_computing_structure_solution 'SHELXS97 (Sheldrick, 1997)'
_diffrn_ambient_temperature 294(2)
_diffrn_measured_fraction_theta_full 0.994
_diffrn_measured_fraction_theta_max 0.994
_diffrn_measurement_device_type 'Bruker SMART CCD area-detector'
_diffrn_measurement_method '\f and \w'
_diffrn_radiation_monochromator graphite
_diffrn_radiation_source 'fine-focus sealed tube'
_diffrn_radiation_type MoK\a
_diffrn_radiation_wavelength 0.71073
_diffrn_reflns_av_R_equivalents 0.022
_diffrn_reflns_av_sigmaI/netI 0.030
_diffrn_reflns_limit_h_max 8
_diffrn_reflns_limit_h_min -9
_diffrn_reflns_limit_k_max 32
_diffrn_reflns_limit_k_min -31
_diffrn_reflns_limit_l_max 11
_diffrn_reflns_limit_l_min -12
_diffrn_reflns_number 11145
_diffrn_reflns_theta_full 27.8
_diffrn_reflns_theta_max 27.8
_diffrn_reflns_theta_min 2.3
_diffrn_standards_decay_% 0
_diffrn_standards_number 0
_exptl_absorpt_coefficient_mu 0.085
_exptl_absorpt_correction_T_max 0.988
_exptl_absorpt_correction_T_min 0.980
_exptl_absorpt_correction_type multi-scan
_exptl_absorpt_process_details '(SADABS; Sheldrick, 1996)'
_exptl_crystal_colour yellow
_exptl_crystal_density_diffrn 1.278
_exptl_crystal_density_method 'not measured'
_exptl_crystal_description block
_exptl_crystal_F_000 680
_exptl_crystal_size_max 0.20
_exptl_crystal_size_mid 0.16
_exptl_crystal_size_min 0.14
_refine_diff_density_max 0.19
_refine_diff_density_min -0.20
_refine_ls_extinction_method none
_refine_ls_goodness_of_fit_ref 1.04
_refine_ls_hydrogen_treatment constr
_refine_ls_matrix_type full
_refine_ls_number_parameters 220
_refine_ls_number_reflns 3949
_refine_ls_number_restraints 0
_refine_ls_restrained_S_all 1.04
_refine_ls_R_factor_all 0.070
_refine_ls_R_factor_gt 0.042
_refine_ls_shift/su_max 0.001
_refine_ls_shift/su_mean 0.000
_refine_ls_structure_factor_coef Fsqd
_refine_ls_weighting_details 'calc w=1/[\s^2^(Fo^2^)+(0.0574P)^2^+0.1906P] where P=(Fo^2^+2Fc^2^)/3'
_refine_ls_weighting_scheme calc
_refine_ls_wR_factor_gt 0.108
_refine_ls_wR_factor_ref 0.120
_reflns_number_gt 2677
_reflns_number_total 3949
_reflns_threshold_expression I>2\s(I)
_cod_data_source_file tk6294.cif
_cod_data_source_block I
_cod_depositor_comments
;
The following automatic conversions were performed:
'_symmetry_cell_setting' value 'Monoclinic' changed to 'monoclinic'
according to '/home/saulius/struct/CIF-dictionaries/cif_core.dic'
dictionary named 'cif_core.dic' version 2.4.1 from 2010-06-29.

Automatic conversion script
Id: cif_fix_enum 1527 2010-12-29 10:47:43Z saulius 

The following automatic conversions were performed:

'_symmetry_cell_setting' value 'Monoclinic' changed to 'monoclinic'
according to /home/saulius/struct/CIF-dictionaries/cif_core.dic
dictionary named 'cif_core.dic' version 2.4.1 from 2010-06-29.

Automatic conversion script
Id: cif_fix_values 1715 2011-07-08 13:25:40Z adriana 
;
_cod_original_cell_volume 1670.4(4)
_cod_original_sg_symbol_H-M 'P 21/c'
_cod_database_code 2207914
_cod_database_fobs_code 2207914

loop_
_symmetry_equiv_pos_as_xyz
'x, y, z'
'-x, y+1/2, -z+1/2'
'-x, -y, -z'
'x, -y-1/2, z-1/2'

loop_
_atom_site_label
_atom_site_fract_x
_atom_site_fract_y
_atom_site_fract_z
_atom_site_U_iso_or_equiv
_atom_site_adp_type
_atom_site_calc_flag
_atom_site_refinement_flags
_atom_site_occupancy
_atom_site_type_symbol
O1 0.22790(17) 0.70587(4) 1.19517(13) 0.0624(3) Uani d . 1 O
O2 0.19837(14) 0.41882(4) 0.71804(11) 0.0522(3) Uani d . 1 O
N1 0.46932(16) 0.51705(5) 0.79389(12) 0.0413(3) Uani d . 1 N
N2 0.60395(15) 0.41890(5) 0.55082(12) 0.0405(3) Uani d . 1 N
N3 0.43987(15) 0.39400(5) 0.58744(12) 0.0407(3) Uani d . 1 N
C1 0.3709(3) 0.74566(7) 1.2206(2) 0.0750(6) Uani d . 1 C
H1A 0.4799 0.7302 1.2745 0.113 Uiso calc R 1 H
H1B 0.3250 0.7749 1.2729 0.113 Uiso calc R 1 H
H1C 0.4043 0.7587 1.1315 0.113 Uiso calc R 1 H
C2 0.4532(2) 0.60747(6) 0.98053(15) 0.0452(4) Uani d . 1 C
H2 0.5685 0.6008 0.9473 0.054 Uiso calc R 1 H
C3 0.4333(2) 0.65276(6) 1.06163(16) 0.0470(4) Uani d . 1 C
H3 0.5336 0.6765 1.0816 0.056 Uiso calc R 1 H
C4 0.2629(2) 0.66257(6) 1.11298(16) 0.0462(4) Uani d . 1 C
C5 0.1153(2) 0.62678(7) 1.08438(18) 0.0548(4) Uani d . 1 C
H5 0.0014 0.6329 1.1203 0.066 Uiso calc R 1 H
C6 0.1372(2) 0.58201(7) 1.00253(18) 0.0533(4) Uani d . 1 C
H6 0.0371 0.5582 0.9837 0.064 Uiso calc R 1 H
C7 0.3060(2) 0.57159(6) 0.94728(15) 0.0422(3) Uani d . 1 C
C8 0.3254(2) 0.52403(6) 0.85985(15) 0.0446(3) Uani d . 1 C
H8 0.2306 0.4982 0.8521 0.054 Uiso calc R 1 H
C9 0.48477(19) 0.47171(6) 0.70981(14) 0.0379(3) Uani d . 1 C
C10 0.63373(19) 0.46336(6) 0.63383(14) 0.0382(3) Uani d . 1 C
C11 0.35503(19) 0.42789(6) 0.68046(14) 0.0388(3) Uani d . 1 C
C12 0.8094(2) 0.49533(6) 0.63592(18) 0.0508(4) Uani d . 1 C
H12A 0.9158 0.4732 0.6689 0.076 Uiso calc R 1 H
H12B 0.8041 0.5255 0.6985 0.076 Uiso calc R 1 H
H12C 0.8220 0.5079 0.5417 0.076 Uiso calc R 1 H
C13 0.7551(2) 0.38417(6) 0.51215(18) 0.0537(4) Uani d . 1 C
H13A 0.8598 0.4059 0.4917 0.081 Uiso calc R 1 H
H13B 0.7100 0.3634 0.4297 0.081 Uiso calc R 1 H
H13C 0.7949 0.3604 0.5897 0.081 Uiso calc R 1 H
C14 0.33546(19) 0.35873(5) 0.49036(14) 0.0382(3) Uani d . 1 C
C15 0.2232(2) 0.32000(6) 0.54370(16) 0.0473(4) Uani d . 1 C
H15 0.2200 0.3169 0.6412 0.057 Uiso calc R 1 H
C16 0.1164(2) 0.28610(6) 0.45170(18) 0.0538(4) Uani d . 1 C
H16 0.0399 0.2603 0.4873 0.065 Uiso calc R 1 H
C17 0.1220(2) 0.29009(7) 0.30723(18) 0.0565(4) Uani d . 1 C
H17 0.0509 0.2669 0.2455 0.068 Uiso calc R 1 H
C18 0.2334(2) 0.32864(7) 0.25501(17) 0.0561(4) Uani d . 1 C
H18 0.2368 0.3314 0.1574 0.067 Uiso calc R 1 H
C19 0.3404(2) 0.36338(6) 0.34535(15) 0.0465(4) Uani d . 1 C
H19 0.4148 0.3895 0.3091 0.056 Uiso calc R 1 H

loop_
_atom_site_aniso_label
_atom_site_aniso_U_11
_atom_site_aniso_U_22
_atom_site_aniso_U_33
_atom_site_aniso_U_12
_atom_site_aniso_U_13
_atom_site_aniso_U_23
O1 0.0631(7) 0.0472(7) 0.0782(8) 0.0067(5) 0.0140(6) -0.0143(6)
O2 0.0382(6) 0.0619(7) 0.0592(7) -0.0067(5) 0.0170(5) -0.0081(5)
N1 0.0409(7) 0.0434(7) 0.0395(6) 0.0026(5) 0.0051(5) -0.0002(5)
N2 0.0319(6) 0.0450(7) 0.0458(7) -0.0004(5) 0.0097(5) -0.0020(5)
N3 0.0336(6) 0.0469(7) 0.0425(6) -0.0042(5) 0.0086(5) -0.0035(5)
C1 0.0735(13) 0.0529(11) 0.0961(15) 0.0042(9) -0.0010(11) -0.0191(10)
C2 0.0419(8) 0.0520(9) 0.0432(8) 0.0015(7) 0.0119(6) 0.0015(7)
C3 0.0465(9) 0.0465(9) 0.0483(9) -0.0032(7) 0.0066(7) 0.0008(7)
C4 0.0505(9) 0.0409(8) 0.0474(8) 0.0085(7) 0.0065(7) 0.0015(6)
C5 0.0441(9) 0.0565(10) 0.0666(10) 0.0058(7) 0.0182(8) -0.0069(8)
C6 0.0425(9) 0.0542(10) 0.0651(10) -0.0042(7) 0.0141(7) -0.0072(8)
C7 0.0434(8) 0.0443(8) 0.0397(8) 0.0027(6) 0.0075(6) 0.0012(6)
C8 0.0421(8) 0.0481(9) 0.0442(8) -0.0015(6) 0.0070(6) -0.0016(6)
C9 0.0353(7) 0.0421(8) 0.0363(7) 0.0017(6) 0.0041(6) 0.0023(6)
C10 0.0336(7) 0.0407(8) 0.0401(7) 0.0026(6) 0.0030(6) 0.0045(6)
C11 0.0340(7) 0.0462(8) 0.0363(7) 0.0023(6) 0.0041(6) 0.0016(6)
C12 0.0381(8) 0.0513(9) 0.0641(10) -0.0032(7) 0.0105(7) -0.0001(8)
C13 0.0425(9) 0.0565(10) 0.0645(10) 0.0050(7) 0.0163(8) -0.0078(8)
C14 0.0342(7) 0.0384(7) 0.0420(8) 0.0020(6) 0.0042(6) -0.0006(6)
C15 0.0485(9) 0.0499(9) 0.0440(8) -0.0040(7) 0.0075(7) 0.0033(7)
C16 0.0511(9) 0.0516(9) 0.0600(10) -0.0129(7) 0.0111(8) 0.0002(8)
C17 0.0555(10) 0.0583(10) 0.0559(10) -0.0137(8) 0.0073(8) -0.0129(8)
C18 0.0632(11) 0.0627(11) 0.0429(9) -0.0105(8) 0.0086(8) -0.0057(7)
C19 0.0500(9) 0.0456(9) 0.0447(8) -0.0059(7) 0.0091(7) 0.0002(7)

loop_
_atom_type_symbol
_atom_type_description
_atom_type_scat_dispersion_real
_atom_type_scat_dispersion_imag
_atom_type_scat_source
C C 0.0033 0.0016 'International Tables Vol C Tables 4.2.6.8 and 6.1.1.4'
H H 0.0000 0.0000 'International Tables Vol C Tables 4.2.6.8 and 6.1.1.4'
N N 0.0061 0.0033 'International Tables Vol C Tables 4.2.6.8 and 6.1.1.4'
O O 0.0106 0.0060 'International Tables Vol C Tables 4.2.6.8 and 6.1.1.4'

loop_
_geom_angle_atom_site_label_1
_geom_angle_atom_site_label_2
_geom_angle_atom_site_label_3
_geom_angle
_geom_angle_publ_flag
C1 O1 C4 117.94(13) yes
C8 N1 C9 120.85(13) yes
N3 N2 C10 107.12(10) yes
N3 N2 C13 117.60(11) yes
C10 N2 C13 123.72(12) yes
N2 N3 C11 108.88(11) yes
N2 N3 C14 120.21(11) yes
C11 N3 C14 122.99(11) yes
O1 C1 H1A 109.5 ?
O1 C1 H1B 109.5 ?
H1A C1 H1B 109.5 ?
O1 C1 H1C 109.5 ?
H1A C1 H1C 109.5 ?
H1B C1 H1C 109.5 ?
C3 C2 C7 121.80(14) ?
C3 C2 H2 119.1 ?
C7 C2 H2 119.1 ?
C2 C3 C4 119.44(14) ?
C2 C3 H3 120.3 ?
C4 C3 H3 120.3 ?
O1 C4 C5 115.63(13) ?
O1 C4 C3 124.40(14) ?
C5 C4 C3 119.96(14) ?
C6 C5 C4 119.82(14) ?
C6 C5 H5 120.1 ?
C4 C5 H5 120.1 ?
C5 C6 C7 121.49(15) ?
C5 C6 H6 119.3 ?
C7 C6 H6 119.3 ?
C2 C7 C6 117.47(14) ?
C2 C7 C8 122.03(13) ?
C6 C7 C8 120.49(14) ?
N1 C8 C7 121.58(14) yes
N1 C8 H8 119.2 ?
C7 C8 H8 119.2 ?
C10 C9 N1 122.85(13) ?
C10 C9 C11 107.85(12) ?
N1 C9 C11 129.25(12) ?
N2 C10 C9 110.44(12) ?
N2 C10 C12 121.24(12) ?
C9 C10 C12 128.32(13) ?
O2 C11 N3 122.87(13) yes
O2 C11 C9 131.99(13) yes
N3 C11 C9 105.10(11) ?
C10 C12 H12A 109.5 ?
C10 C12 H12B 109.5 ?
H12A C12 H12B 109.5 ?
C10 C12 H12C 109.5 ?
H12A C12 H12C 109.5 ?
H12B C12 H12C 109.5 ?
N2 C13 H13A 109.5 ?
N2 C13 H13B 109.5 ?
H13A C13 H13B 109.5 ?
N2 C13 H13C 109.5 ?
H13A C13 H13C 109.5 ?
H13B C13 H13C 109.5 ?
C19 C14 C15 120.21(13) ?
C19 C14 N3 121.33(12) ?
C15 C14 N3 118.43(12) ?
C16 C15 C14 119.73(14) ?
C16 C15 H15 120.1 ?
C14 C15 H15 120.1 ?
C15 C16 C17 120.42(15) ?
C15 C16 H16 119.8 ?
C17 C16 H16 119.8 ?
C18 C17 C16 119.55(15) ?
C18 C17 H17 120.2 ?
C16 C17 H17 120.2 ?
C17 C18 C19 120.96(15) ?
C17 C18 H18 119.5 ?
C19 C18 H18 119.5 ?
C18 C19 C14 119.11(14) ?
C18 C19 H19 120.4 ?
C14 C19 H19 120.4 ?

loop_
_geom_bond_atom_site_label_1
_geom_bond_atom_site_label_2
_geom_bond_distance
_geom_bond_publ_flag
O1 C1 1.422(2) yes
O1 C4 1.3684(18) yes
O2 C11 1.2336(16) yes
N1 C8 1.2754(18) yes
N1 C9 1.3920(17) yes
N2 N3 1.4040(15) yes
N2 C10 1.3589(18) yes
N2 C13 1.4620(17) yes
N3 C11 1.4065(17) yes
N3 C14 1.4181(17) yes
C1 H1A 0.9600 ?
C1 H1B 0.9600 ?
C1 H1C 0.9600 ?
C2 C3 1.380(2) ?
C2 C7 1.387(2) ?
C2 H2 0.9300 ?
C3 C4 1.384(2) ?
C3 H3 0.9300 ?
C4 C5 1.382(2) ?
C5 C6 1.376(2) ?
C5 H5 0.9300 ?
C6 C7 1.393(2) ?
C6 H6 0.9300 ?
C7 C8 1.460(2) yes
C8 H8 0.9300 ?
C9 C10 1.3679(18) ?
C9 C11 1.436(2) yes
C10 C12 1.483(2) ?
C12 H12A 0.9600 ?
C12 H12B 0.9600 ?
C12 H12C 0.9600 ?
C13 H13A 0.9600 ?
C13 H13B 0.9600 ?
C13 H13C 0.9600 ?
C14 C19 1.383(2) ?
C14 C15 1.3854(19) ?
C15 C16 1.377(2) ?
C15 H15 0.9300 ?
C16 C17 1.377(2) ?
C16 H16 0.9300 ?
C17 C18 1.374(2) ?
C17 H17 0.9300 ?
C18 C19 1.382(2) ?
C18 H18 0.9300 ?
C19 H19 0.9300 ?

loop_
_geom_hbond_atom_site_label_D
_geom_hbond_atom_site_label_H
_geom_hbond_atom_site_label_A
_geom_hbond_site_symmetry_A
_geom_hbond_distance_DH
_geom_hbond_distance_HA
_geom_hbond_distance_DA
_geom_hbond_angle_DHA
_geom_hbond_publ_flag
C8 H8 O2 . 0.93 2.34 3.0310(18) 131 yes
C5 H5 O2 3_567 0.93 2.56 3.2838(19) 135 yes
C12 H12A O2 1_655 0.96 2.43 3.3815(19) 172 yes

loop_
_geom_torsion_atom_site_label_1
_geom_torsion_atom_site_label_2
_geom_torsion_atom_site_label_3
_geom_torsion_atom_site_label_4
_geom_torsion
C10 N2 N3 C11 8.01(14)
C13 N2 N3 C11 152.76(13)
C10 N2 N3 C14 157.91(12)
C13 N2 N3 C14 -57.34(17)
C7 C2 C3 C4 0.8(2)
C1 O1 C4 C5 -176.20(15)
C1 O1 C4 C3 5.1(2)
C2 C3 C4 O1 179.46(14)
C2 C3 C4 C5 0.8(2)
O1 C4 C5 C6 179.99(15)
C3 C4 C5 C6 -1.3(2)
C4 C5 C6 C7 0.1(3)
C3 C2 C7 C6 -1.9(2)
C3 C2 C7 C8 179.11(14)
C5 C6 C7 C2 1.4(2)
C5 C6 C7 C8 -179.55(15)
C9 N1 C8 C7 -179.36(12)
C2 C7 C8 N1 -9.8(2)
C6 C7 C8 N1 171.25(14)
C8 N1 C9 C10 177.98(13)
C8 N1 C9 C11 0.8(2)
N3 N2 C10 C9 -7.20(15)
C13 N2 C10 C9 -149.25(13)
N3 N2 C10 C12 172.00(13)
C13 N2 C10 C12 30.0(2)
N1 C9 C10 N2 -174.02(12)
C11 C9 C10 N2 3.67(15)
N1 C9 C10 C12 6.8(2)
C11 C9 C10 C12 -175.47(14)
N2 N3 C11 O2 172.13(13)
C14 N3 C11 O2 23.2(2)
N2 N3 C11 C9 -5.70(14)
C14 N3 C11 C9 -154.58(12)
C10 C9 C11 O2 -176.20(15)
N1 C9 C11 O2 1.3(3)
C10 C9 C11 N3 1.35(15)
N1 C9 C11 N3 178.84(13)
N2 N3 C14 C19 -26.13(19)
C11 N3 C14 C19 119.41(15)
N2 N3 C14 C15 155.59(13)
C11 N3 C14 C15 -58.87(18)
C19 C14 C15 C16 0.0(2)
N3 C14 C15 C16 178.30(14)
C14 C15 C16 C17 0.7(2)
C15 C16 C17 C18 -0.8(3)
C16 C17 C18 C19 0.2(3)
C17 C18 C19 C14 0.5(2)
C15 C14 C19 C18 -0.6(2)
N3 C14 C19 C18 -178.82(13)

loop_
_cod_related_entry_id
_cod_related_entry_database
_cod_related_entry_code
1 ChemSpider 30654913
